data_1565949
loop_
_publ_author_name
'Wildner, Manfred'
'Zakharov, Boris A.'
'Bogdanov, Nikita E.'
'Talla, Dominik'
'Boldyreva, Elena V.'
'Miletich, Ronald'

_publ_section_title
;
 Crystallography relevant to Mars and Galilean icy moons: crystal behavior
 of kieserite-type monohydrate sulfates at extraterrestrial conditions
 down to 15 K
;
_journal_issue 2
_journal_name_full IUCrJ
_journal_page_first 194
_journal_page_last 203
_journal_paper_doi 10.1107/S2052252521012720
_journal_volume 9
_journal_year 2022
_chemical_formula_sum 'Fe H2 Mg0 O5 S'
_chemical_formula_weight 169.93
_space_group_crystal_system monoclinic
_space_group_IT_number 15
_space_group_name_Hall '-C 2yc'
_space_group_name_H-M_alt 'C 1 2/c 1'
_atom_sites_solution_hydrogens difmap
_audit_creation_method SHELXL-2017/1
_cell_angle_alpha 90
_cell_angle_beta 118.579(10)
_cell_angle_gamma 90
_cell_formula_units_Z 4
_cell_length_a 7.0802(10)
_cell_length_b 7.5565(10)
_cell_length_c 7.7755(10)
_cell_measurement_temperature 273(2)
_cell_volume 365.31(9)
_computing_structure_refinement 'SHELXL-2017/1 (Sheldrick, 2017)'
_diffrn_ambient_temperature 273(2)
_diffrn_measured_fraction_theta_full 0.991
_diffrn_measured_fraction_theta_max 0.997
_diffrn_radiation_type MoK\a
_diffrn_radiation_wavelength 0.71073
_diffrn_reflns_av_R_equivalents 0.0320
_diffrn_reflns_av_unetI/netI 0.0140
_diffrn_reflns_Laue_measured_fraction_full 0.991
_diffrn_reflns_Laue_measured_fraction_max 0.997
_diffrn_reflns_limit_h_max 12
_diffrn_reflns_limit_h_min -12
_diffrn_reflns_limit_k_max 13
_diffrn_reflns_limit_k_min -13
_diffrn_reflns_limit_l_max 14
_diffrn_reflns_limit_l_min -14
_diffrn_reflns_number 10420
_diffrn_reflns_point_group_measured_fraction_full 0.991
_diffrn_reflns_point_group_measured_fraction_max 0.997
_diffrn_reflns_theta_full 25.242
_diffrn_reflns_theta_max 39.986
_diffrn_reflns_theta_min 4.191
_exptl_absorpt_coefficient_mu 4.583
_exptl_absorpt_correction_T_max 0.7479
_exptl_absorpt_correction_T_min 0.5502
_exptl_absorpt_correction_type multi-scan
_exptl_absorpt_process_details
;
 SADABS 2016/2: Krause, L., Herbst-Irmer, R., Sheldrick G.M. & Stalke D.,
 J. Appl. Cryst. 48 (2015) 3-10
;
_exptl_crystal_density_diffrn 3.090
_exptl_crystal_F_000 336
_refine_diff_density_max 0.512
_refine_diff_density_min -0.833
_refine_diff_density_rms 0.094
_refine_ls_extinction_coef 0.231(4)
_refine_ls_extinction_expression Fc^*^=kFc[1+0.001xFc^2^\l^3^/sin(2\q)]^-1/4^
_refine_ls_extinction_method 'SHELXL-2017/1 (Sheldrick 2017)'
_refine_ls_goodness_of_fit_ref 1.101
_refine_ls_hydrogen_treatment refall
_refine_ls_matrix_type full
_refine_ls_number_parameters 40
_refine_ls_number_reflns 1137
_refine_ls_number_restraints 0
_refine_ls_restrained_S_all 1.101
_refine_ls_R_factor_all 0.0140
_refine_ls_R_factor_gt 0.0137
_refine_ls_shift/su_max 0.000
_refine_ls_shift/su_mean 0.000
_refine_ls_structure_factor_coef Fsqd
_refine_ls_weighting_details 'w=1/[\s^2^(Fo^2^)+(0.0180P)^2^+0.1700P] where P=(Fo^2^+2Fc^2^)/3'
_refine_ls_weighting_scheme calc
_refine_ls_wR_factor_gt 0.0358
_refine_ls_wR_factor_ref 0.0360
_reflns_Friedel_coverage 0.000
_reflns_number_gt 1117
_reflns_number_total 1137
_reflns_threshold_expression 'I > 2\s(I)'
_cod_data_source_file lt5044.cif
_cod_data_source_block FeSO4H2O_N2_273K
_cod_depositor_comments 'Adding full bibliography for 1565934--1565967.cif.'
_cod_original_sg_symbol_H-M 'C 2/c'
_cod_database_code 1565949
_shelx_shelxl_version_number 2017/1
_shelx_space_group_comment
;
The symmetry employed for this shelxl refinement is uniquely defined
by the following loop, which should always be used as a source of
symmetry information in preference to the above space-group names.
They are only intended as comments.
;

loop_
_space_group_symop_operation_xyz
'x, y, z'
'-x, y, -z+1/2'
'x+1/2, y+1/2, z'
'-x+1/2, y+1/2, -z+1/2'
'-x, -y, -z'
'x, -y, z-1/2'
'-x+1/2, -y+1/2, -z'
'x+1/2, -y+1/2, z-1/2'

loop_
_atom_site_label
_atom_site_type_symbol
_atom_site_fract_x
_atom_site_fract_y
_atom_site_fract_z
_atom_site_U_iso_or_equiv
_atom_site_adp_type
_atom_site_occupancy
_atom_site_site_symmetry_order
_atom_site_calc_flag
_atom_site_refinement_flags_posn
_atom_site_refinement_flags_adp
_atom_site_refinement_flags_occupancy
_atom_site_disorder_assembly
_atom_site_disorder_group
Fe Fe 0.000000 0.500000 0.000000 0.00810(4) Uani 1 2 d S . P . .
S S 0.000000 0.15360(2) 0.250000 0.00688(5) Uani 1 2 d S T P . .
O1 O 0.16920(7) 0.04295(7) 0.39860(8) 0.01391(8) Uani 1 1 d . . . . .
O2 O 0.09661(7) 0.26840(6) 0.15737(7) 0.01223(8) Uani 1 1 d . . . . .
O3 O 0.000000 0.64461(9) 0.250000 0.01132(10) Uani 1 2 d S T P . .
H H 0.106(3) 0.718(2) 0.296(2) 0.037(4) Uiso 1 1 d . . . . .

loop_
_atom_site_aniso_label
_atom_site_aniso_U_11
_atom_site_aniso_U_22
_atom_site_aniso_U_33
_atom_site_aniso_U_23
_atom_site_aniso_U_13
_atom_site_aniso_U_12
Fe 0.00734(6) 0.00813(6) 0.00863(6) 0.00083(3) 0.00365(4) -0.00008(3)
S 0.00523(7) 0.00633(7) 0.00873(7) 0.000 0.00305(5) 0.000
O1 0.00844(16) 0.01536(19) 0.01643(19) 0.00751(16) 0.00475(14) 0.00421(14)
O2 0.01166(16) 0.01093(17) 0.01664(19) 0.00494(14) 0.00882(15) 0.00136(13)
O3 0.0115(2) 0.0120(2) 0.0110(2) 0.000 0.00587(19) 0.000

loop_
_atom_type_symbol
_atom_type_description
_atom_type_scat_dispersion_real
_atom_type_scat_dispersion_imag
_atom_type_scat_source
O O 0.0106 0.0060 'International Tables Vol C Tables 4.2.6.8 and 6.1.1.4'
H H 0.0000 0.0000 'International Tables Vol C Tables 4.2.6.8 and 6.1.1.4'
S S 0.1246 0.1234 'International Tables Vol C Tables 4.2.6.8 and 6.1.1.4'
Mg Mg 0.0486 0.0363 'International Tables Vol C Tables 4.2.6.8 and 6.1.1.4'
Fe Fe 0.3463 0.8444 'International Tables Vol C Tables 4.2.6.8 and 6.1.1.4'

loop_
_geom_angle_atom_site_label_1
_geom_angle_atom_site_label_2
_geom_angle_atom_site_label_3
_geom_angle
_geom_angle_site_symmetry_1
_geom_angle_site_symmetry_3
_geom_angle_publ_flag
O2 Fe O2 180.0 . 5_565 ?
O2 Fe O1 94.89(2) . 8_455 ?
O2 Fe O1 85.11(2) 5_565 8_455 ?
O2 Fe O1 85.11(2) . 4 ?
O2 Fe O1 94.89(2) 5_565 4 ?
O1 Fe O1 180.0 8_455 4 ?
O2 Fe O3 92.12(2) . . ?
O2 Fe O3 87.88(2) 5_565 . ?
O1 Fe O3 86.456(17) 8_455 . ?
O1 Fe O3 93.544(17) 4 . ?
O2 Fe O3 87.88(2) . 5_565 ?
O2 Fe O3 92.12(2) 5_565 5_565 ?
O1 Fe O3 93.544(16) 8_455 5_565 ?
O1 Fe O3 86.456(16) 4 5_565 ?
O3 Fe O3 180.0 . 5_565 ?
O2 Fe O2 82.933(13) . 8_455 ?
O2 Fe O2 97.067(13) 5_565 8_455 ?
O1 Fe O2 42.719(17) 8_455 8_455 ?
O1 Fe O2 137.281(17) 4 8_455 ?
O3 Fe O2 127.679(13) . 8_455 ?
O3 Fe O2 52.320(12) 5_565 8_455 ?
O2 Fe O2 97.067(14) . 4 ?
O2 Fe O2 82.933(13) 5_565 4 ?
O1 Fe O2 137.281(17) 8_455 4 ?
O1 Fe O2 42.719(17) 4 4 ?
O3 Fe O2 52.321(12) . 4 ?
O3 Fe O2 127.679(13) 5_565 4 ?
O2 Fe O2 180.000(17) 8_455 4 ?
O2 Fe O2 138.110(17) . 6_565 ?
O2 Fe O2 41.890(17) 5_565 6_565 ?
O1 Fe O2 112.15(2) 8_455 6_565 ?
O1 Fe O2 67.85(2) 4 6_565 ?
O3 Fe O2 119.838(19) . 6_565 ?
O3 Fe O2 60.163(19) 5_565 6_565 ?
O2 Fe O2 95.508(16) 8_455 6_565 ?
O2 Fe O2 84.492(16) 4 6_565 ?
O2 Fe O2 41.890(17) . 2 ?
O2 Fe O2 138.110(17) 5_565 2 ?
O1 Fe O2 67.85(2) 8_455 2 ?
O1 Fe O2 112.15(2) 4 2 ?
O3 Fe O2 60.162(19) . 2 ?
O3 Fe O2 119.837(19) 5_565 2 ?
O2 Fe O2 84.492(16) 8_455 2 ?
O2 Fe O2 95.508(16) 4 2 ?
O2 Fe O2 180.0 6_565 2 ?
O1 S O1 110.37(5) 2 . ?
O1 S O2 110.07(3) 2 . ?
O1 S O2 108.85(3) . . ?
O1 S O2 108.85(3) 2 2 ?
O1 S O2 110.07(3) . 2 ?
O2 S O2 108.61(4) . 2 ?
S O1 Fe 136.55(3) . 4_545 ?
S O1 O2 35.884(17) . . ?
Fe O1 O2 100.70(2) 4_545 . ?
S O1 O1 34.81(2) . 2 ?
Fe O1 O1 141.00(4) 4_545 2 ?
O2 O1 O1 60.44(2) . 2 ?
S O1 O2 35.266(19) . 2 ?
Fe O1 O2 143.63(3) 4_545 2 ?
O2 O1 O2 60.15(3) . 2 ?
O1 O1 O2 59.69(2) 2 2 ?
S O1 O2 128.20(3) . 4_545 ?
Fe O1 O2 46.660(15) 4_545 4_545 ?
O2 O1 O2 108.89(2) . 4_545 ?
O1 O1 O2 103.95(2) 2 4_545 ?
O2 O1 O2 162.93(3) 2 4_545 ?
S O1 O3 169.99(3) . 7_556 ?
Fe O1 O3 48.477(12) 4_545 7_556 ?
O2 O1 O3 146.78(3) . 7_556 ?
O1 O1 O3 150.219(18) 2 7_556 ?
O2 O1 O3 134.77(3) 2 7_556 ?
O2 O1 O3 61.812(18) 4_545 7_556 ?
S O1 O2 115.47(3) . 8_556 ?
Fe O1 O2 41.889(15) 4_545 8_556 ?
O2 O1 O2 87.59(2) . 8_556 ?
O1 O1 O2 147.88(2) 2 8_556 ?
O2 O1 O2 103.25(3) 2 8_556 ?
O2 O1 O2 88.55(2) 4_545 8_556 ?
O3 O1 O2 61.48(2) 7_556 8_556 ?
S O1 O3 92.43(3) . 3_545 ?
Fe O1 O3 44.735(13) 4_545 3_545 ?
O2 O1 O3 57.402(19) . 3_545 ?
O1 O1 O3 102.74(3) 2 3_545 ?
O2 O1 O3 114.31(3) 2 3_545 ?
O2 O1 O3 61.888(19) 4_545 3_545 ?
O3 O1 O3 93.213(19) 7_556 3_545 ?
O2 O1 O3 57.055(16) 8_556 3_545 ?
S O1 O3 103.04(3) . 1_545 ?
Fe O1 O3 98.36(2) 4_545 1_545 ?
O2 O1 O3 118.43(3) . 1_545 ?
O1 O1 O3 68.225(10) 2 1_545 ?
O2 O1 O3 117.83(2) 2 1_545 ?
O2 O1 O3 53.517(16) 4_545 1_545 ?
O3 O1 O3 83.063(18) 7_556 1_545 ?
O2 O1 O3 138.216(19) 8_556 1_545 ?
O3 O1 O3 107.90(2) 3_545 1_545 ?
S O1 O2 125.61(3) . 6_556 ?
Fe O1 O2 97.57(2) 4_545 6_556 ?
O2 O1 O2 161.28(3) . 6_556 ?
O1 O1 O2 102.25(2) 2 6_556 ?
O2 O1 O2 106.13(2) 2 6_556 ?
O2 O1 O2 81.00(2) 4_545 6_556 ?
O3 O1 O2 51.846(16) 7_556 6_556 ?
O2 O1 O2 108.94(2) 8_556 6_556 ?
O3 O1 O2 139.15(2) 3_545 6_556 ?
O3 O1 O2 54.201(14) 1_545 6_556 ?
S O1 O2 112.64(3) . 7_556 ?
Fe O1 O2 76.50(2) 4_545 7_556 ?
O2 O1 O2 108.58(3) . 7_556 ?
O1 O1 O2 139.88(3) 2 7_556 ?
O2 O1 O2 81.06(2) 2 7_556 ?
O2 O1 O2 115.78(2) 4_545 7_556 ?
O3 O1 O2 58.113(19) 7_556 7_556 ?
O2 O1 O2 43.930(18) 8_556 7_556 ?
O3 O1 O2 100.67(2) 3_545 7_556 ?
O3 O1 O2 132.750(18) 1_545 7_556 ?
O2 O1 O2 79.586(16) 6_556 7_556 ?
S O2 Fe 133.30(3) . . ?
S O2 O1 35.268(17) . . ?
Fe O2 O1 162.76(3) . . ?
S O2 O2 35.69(2) . 2 ?
Fe O2 O2 103.467(18) . 2 ?
O1 O2 O2 60.30(2) . 2 ?
S O2 O1 34.664(18) . 2 ?
Fe O2 O1 118.93(3) . 2 ?
O1 O2 O1 59.87(3) . 2 ?
O2 O2 O1 59.554(19) 2 2 ?
S O2 O3 109.58(3) . 3_545 ?
Fe O2 O3 116.93(2) . 3_545 ?
O1 O2 O3 75.34(2) . 3_545 ?
O2 O2 O3 131.04(3) 2 3_545 ?
O1 O2 O3 115.35(3) 2 3_545 ?
S O2 O1 161.06(3) . 4 ?
Fe O2 O1 48.234(17) . 4 ?
O1 O2 O1 136.19(2) . 4 ?
O2 O2 O1 129.457(18) 2 4 ?
O1 O2 O1 162.93(3) 2 4 ?
O3 O2 O1 71.16(2) 3_545 4 ?
S O2 O3 136.02(3) . 5_565 ?
Fe O2 O3 48.473(16) . 5_565 ?
O1 O2 O3 147.41(3) . 5_565 ?
O2 O2 O3 136.67(3) 2 5_565 ?
O1 O2 O3 101.60(2) 2 5_565 ?
O3 O2 O3 92.003(19) 3_545 5_565 ?
O1 O2 O3 61.674(18) 4 5_565 ?
S O2 O1 92.91(2) . 8_455 ?
Fe O2 O1 43.216(14) . 8_455 ?
O1 O2 O1 128.14(3) . 8_455 ?
O2 O2 O1 74.26(2) 2 8_455 ?
O1 O2 O1 76.75(3) 2 8_455 ?
O3 O2 O1 154.63(2) 3_545 8_455 ?
O1 O2 O1 91.45(2) 4 8_455 ?
O3 O2 O1 63.066(17) 5_565 8_455 ?
S O2 O3 102.68(3) . . ?
Fe O2 O3 46.179(13) . . ?
O1 O2 O3 117.36(2) . . ?
O2 O2 O3 66.987(10) 2 . ?
O1 O2 O3 116.76(2) 2 . ?
O3 O2 O3 124.71(2) 3_545 . ?
O1 O2 O3 64.564(18) 4 . ?
O3 O2 O3 94.652(16) 5_565 . ?
O1 O2 O3 57.743(14) 8_455 . ?
S O2 O1 96.99(3) . 6 ?
Fe O2 O1 110.45(2) . 6 ?
O1 O2 O1 86.141(18) . 6 ?
O2 O2 O1 131.544(16) 2 6 ?
O1 O2 O1 73.87(2) 2 6 ?
O3 O2 O1 58.092(17) 3_545 6 ?
O1 O2 O1 99.00(2) 4 6 ?
O3 O2 O1 62.03(2) 5_565 6 ?
O1 O2 O1 108.94(2) 8_455 6 ?
O3 O2 O1 156.50(2) . 6 ?
S O2 O1 82.22(2) . 7_556 ?
Fe O2 O1 96.37(2) . 7_556 ?
O1 O2 O1 71.42(3) . 7_556 ?
O2 O2 O1 61.81(2) 2 7_556 ?
O1 O2 O1 116.36(3) 2 7_556 ?
O3 O2 O1 86.268(19) 3_545 7_556 ?
O1 O2 O1 78.936(17) 4 7_556 ?
O3 O2 O1 138.69(2) 5_565 7_556 ?
O1 O2 O1 108.95(2) 8_455 7_556 ?
O3 O2 O1 54.810(13) . 7_556 ?
O1 O2 O1 142.086(19) 6 7_556 ?
Fe O3 Fe 121.32(3) . 2 ?
Fe O3 O2 111.776(15) . 3_455 ?
Fe O3 O2 87.820(13) 2 3_455 ?
Fe O3 O2 87.820(13) . 4 ?
Fe O3 O2 111.775(15) 2 4 ?
O2 O3 O2 140.28(3) 3_455 4 ?
Fe O3 O1 45.066(13) . 8_455 ?
Fe O3 O1 103.83(2) 2 8_455 ?
O2 O3 O1 70.063(18) 3_455 8_455 ?
O2 O3 O1 131.676(16) 4 8_455 ?
Fe O3 O1 103.83(2) . 7_556 ?
Fe O3 O1 45.066(14) 2 7_556 ?
O2 O3 O1 131.676(16) 3_455 7_556 ?
O2 O3 O1 70.062(18) 4 7_556 ?
O1 O3 O1 123.05(3) 8_455 7_556 ?
Fe O3 O2 160.05(3) . 6_566 ?
Fe O3 O2 43.649(12) 2 6_566 ?
O2 O3 O2 83.392(18) 3_455 6_566 ?
O2 O3 O2 87.996(18) 4 6_566 ?
O1 O3 O2 139.668(17) 8_455 6_566 ?
O1 O3 O2 56.514(17) 7_556 6_566 ?
Fe O3 O2 43.649(12) . 5_565 ?
Fe O3 O2 160.05(3) 2 5_565 ?
O2 O3 O2 87.996(19) 3_455 5_565 ?
O2 O3 O2 83.392(17) 4 5_565 ?
O1 O3 O2 56.514(17) 8_455 5_565 ?
O1 O3 O2 139.668(18) 7_556 5_565 ?
O2 O3 O2 154.48(3) 6_566 5_565 ?
Fe O3 O2 41.699(14) . . ?
Fe O3 O2 81.06(2) 2 . ?
O2 O3 O2 124.71(2) 3_455 . ?
O2 O3 O2 93.209(14) 4 . ?
O1 O3 O2 60.781(19) 8_455 . ?
O1 O3 O2 67.08(2) 7_556 . ?
O2 O3 O2 119.18(2) 6_566 . ?
O2 O3 O2 85.349(16) 5_565 . ?
Fe O3 O2 81.06(2) . 2 ?
Fe O3 O2 41.699(14) 2 2 ?
O2 O3 O2 93.209(14) 3_455 2 ?
O2 O3 O2 124.71(2) 4 2 ?
O1 O3 O2 67.08(2) 8_455 2 ?
O1 O3 O2 60.781(19) 7_556 2 ?
O2 O3 O2 85.349(17) 6_566 2 ?
O2 O3 O2 119.18(2) 5_565 2 ?
O2 O3 O2 46.03(2) . 2 ?
Fe O3 O1 120.55(2) . 3_455 ?
Fe O3 O1 41.721(11) 2 3_455 ?
O2 O3 O1 47.256(15) 3_455 3_455 ?
O2 O3 O1 147.539(16) 4 3_455 ?
O1 O3 O1 79.888(17) 8_455 3_455 ?
O1 O3 O1 86.788(19) 7_556 3_455 ?
O2 O3 O1 59.879(16) 6_566 3_455 ?
O2 O3 O1 127.526(16) 5_565 3_455 ?
O2 O3 O1 98.45(2) . 3_455 ?
O2 O3 O1 53.548(15) 2 3_455 ?
Fe O3 O1 41.721(11) . 4 ?
Fe O3 O1 120.55(2) 2 4 ?
O2 O3 O1 147.539(16) 3_455 4 ?
O2 O3 O1 47.256(15) 4 4 ?
O1 O3 O1 86.788(19) 8_455 4 ?
O1 O3 O1 79.888(17) 7_556 4 ?
O2 O3 O1 127.526(16) 6_566 4 ?
O2 O3 O1 59.879(16) 5_565 4 ?
O2 O3 O1 53.548(15) . 4 ?
O2 O3 O1 98.45(2) 2 4 ?
O1 O3 O1 151.88(3) 3_455 4 ?
Fe O3 H 108.3(11) . . ?
Fe O3 H 108.5(11) 2 . ?
O2 O3 H 118.7(12) 3_455 . ?
O2 O3 H 23.6(11) 4 . ?
O1 O3 H 146.7(11) 8_455 . ?
O1 O3 H 77.1(11) 7_556 . ?
O2 O3 H 72.9(11) 6_566 . ?
O2 O3 H 90.6(11) 5_565 . ?
O2 O3 H 116.2(12) . . ?
O2 O3 H 137.8(11) 2 . ?
O1 O3 H 131.0(11) 3_455 . ?
O1 O3 H 69.9(11) 4 . ?
Fe O3 H 108.5(11) . 2 ?
Fe O3 H 108.3(11) 2 2 ?
O2 O3 H 23.6(11) 3_455 2 ?
O2 O3 H 118.7(12) 4 2 ?
O1 O3 H 77.1(11) 8_455 2 ?
O1 O3 H 146.7(11) 7_556 2 ?
O2 O3 H 90.6(11) 6_566 2 ?
O2 O3 H 72.9(11) 5_565 2 ?
O2 O3 H 137.8(11) . 2 ?
O2 O3 H 116.2(12) 2 2 ?
O1 O3 H 69.9(11) 3_455 2 ?
O1 O3 H 131.0(11) 4 2 ?
H O3 H 100(2) . 2 ?

loop_
_geom_bond_atom_site_label_1
_geom_bond_atom_site_label_2
_geom_bond_distance
_geom_bond_site_symmetry_2
_geom_bond_publ_flag
Fe O2 2.0560(5) . ?
Fe O2 2.0560(5) 5_565 ?
Fe O1 2.1085(6) 8_455 ?
Fe O1 2.1085(6) 4 ?
Fe O3 2.2299(4) . ?
Fe O3 2.2300(4) 5_565 ?
Fe O2 3.4768(6) 8_455 ?
Fe O2 3.4769(6) 4 ?
Fe O2 3.5173(6) 6_565 ?
Fe O2 3.5173(6) 2 ?
S O1 1.4646(5) 2 ?
S O1 1.4646(5) . ?
S O2 1.4868(5) . ?
S O2 1.4868(5) 2 ?
O1 O2 2.4005(7) . ?
O1 O1 2.4048(11) 2 ?
O1 O2 2.4187(7) 2 ?
O1 O2 2.8166(7) 4_545 ?
O1 O3 2.9728(7) 7_556 ?
O1 O2 3.0680(8) 8_556 ?
O1 O3 3.1623(6) 3_545 ?
O1 O3 3.2414(9) 1_545 ?
O1 O2 3.2920(8) 6_556 ?
O1 O2 3.3503(9) 7_556 ?
O2 O2 2.4149(9) 2 ?
O2 O3 2.7537(6) 3_545 ?
O2 O3 2.9766(6) 5_565 ?
O2 O3 3.0886(9) . ?
O3 H 0.863(17) . ?
O3 H 0.863(17) 2 ?

loop_
_geom_hbond_atom_site_label_D
_geom_hbond_atom_site_label_H
_geom_hbond_atom_site_label_A
_geom_hbond_distance_DH
_geom_hbond_distance_HA
_geom_hbond_distance_DA
_geom_hbond_angle_DHA
_geom_hbond_site_symmetry_A
_geom_hbond_publ_flag
O3 H O2 0.863(17) 1.993(16) 2.7537(6) 146.4(16) 4 yes
